data_4021862
loop_
_publ_author_name
'Timothy J. Donohoe'
'Caroline L. Rigby'
'Rhian E. Thomas'
'William F. Nieuwenhuys'
'Farrah L. Bhatti'
'Andrew R. Cowley'
'Gurdip Bhalay'
'Ian D. Linney'

_publ_section_title
;
 An Enzymatic Approach to the Desymmetrization of Disubstituted Pyrrolines
;
_journal_name_full 'Journal of Organic Chemistry'
_journal_page_first 6298
_journal_page_last 6301
_journal_paper_doi 10.1021/jo060926a
_journal_volume 71
_journal_year 2006
_chemical_absolute_configuration syn
_chemical_compound_source
;
synthesis as described
;
_chemical_formula_moiety ' C23 H33 N1 O8 '
_chemical_formula_sum 'C23 H33 N O8'
_chemical_formula_weight 451.52
_chemical_name_systematic
;                                                             
?                                                             
;
_space_group_IT_number 4
_symmetry_cell_setting monoclinic
_symmetry_space_group_name_Hall 'P 2yb'
_symmetry_space_group_name_H-M 'P 1 21 1'
_atom_sites_solution_hydrogens geom
_atom_sites_solution_primary direct
_cell_angle_alpha 90
_cell_angle_beta 94.1618(15)
_cell_angle_gamma 90
_cell_formula_units_Z 2
_cell_length_a 7.3446(2)
_cell_length_b 10.1754(3)
_cell_length_c 16.0336(5)
_cell_measurement_reflns_used 11162
_cell_measurement_temperature 150
_cell_measurement_theta_max 28
_cell_measurement_theta_min 5
_cell_volume 1195.10(6)
_computing_cell_refinement
;                                                             
KappaCCD software 'DENZO' (Otwinowski & Minor, 1996)          
;
_computing_data_collection
;                                                             
KappaCCD software 'Collect' (Nonius, 2000)                    
;
_computing_data_reduction
;                                                             
KappaCCD software 'DENZO' (Otwinowski & Minor, 1996)          
;
_computing_publication_material
;                                                             
CRYSTALS (Watkin et al, 2001)                                 
;
_computing_structure_refinement
;                                                             
CRYSTALS (Watkin et al, 2001)                                 
;
_computing_structure_solution 'SIR92 (Giacovazzo et al, 1992)'
_diffrn_ambient_temperature 150
_diffrn_measured_fraction_theta_max 0.998
_diffrn_measurement_device_type
;                                                             
Nonius KappaCCD                                               
;
_diffrn_measurement_method \w
_diffrn_radiation_monochromator graphite
_diffrn_radiation_type 'Mo K\a'
_diffrn_radiation_wavelength 0.71073
_diffrn_reflns_av_R_equivalents 0.038
_diffrn_reflns_limit_h_max 9
_diffrn_reflns_limit_h_min -9
_diffrn_reflns_limit_k_max 13
_diffrn_reflns_limit_k_min -13
_diffrn_reflns_limit_l_max 20
_diffrn_reflns_limit_l_min -20
_diffrn_reflns_number 11162
_diffrn_reflns_theta_max 27.46
_diffrn_reflns_theta_min 5.10
_diffrn_standards_decay_% 0.00
_diffrn_standards_interval_count 0
_diffrn_standards_interval_time 0
_diffrn_standards_number 0
_exptl_absorpt_coefficient_mu 0.095
_exptl_absorpt_correction_T_max 0.98
_exptl_absorpt_correction_T_min 0.97
_exptl_absorpt_correction_type multi-scan
_exptl_absorpt_process_details
; 
 Denzo/Scalepack (Otwinowski & Minor, 1996) 
;
_exptl_crystal_colour ' colourless '
_exptl_crystal_density_diffrn 1.255
_exptl_crystal_description ' block '
_exptl_crystal_F_000 484.168
_exptl_crystal_size_max 0.35
_exptl_crystal_size_mid 0.35
_exptl_crystal_size_min 0.25
_refine_diff_density_max 0.13
_refine_diff_density_min -0.17
_refine_ls_extinction_method None
_refine_ls_goodness_of_fit_ref 1.0484
_refine_ls_hydrogen_treatment noref
_refine_ls_matrix_type full
_refine_ls_number_parameters 289
_refine_ls_number_reflns 2081
_refine_ls_R_factor_gt 0.0346
_refine_ls_shift/su_max 0.007677
_refine_ls_structure_factor_coef F
_refine_ls_weighting_details
;
Chebychev polynomial with 3 parameters (Carruthers & Watkin , 1979)
0.612    0.307    0.299    
;
_refine_ls_weighting_scheme calc
_refine_ls_wR_factor_ref 0.0399
_reflns_limit_h_max 9
_reflns_limit_h_min -9
_reflns_limit_k_max 13
_reflns_limit_k_min 0
_reflns_limit_l_max 20
_reflns_limit_l_min 0
_reflns_number_gt 2081
_reflns_number_total 2863
_reflns_threshold_expression >3.00\s(I)
_cod_data_source_file jo060926asi20060509_022320.cif
_cod_depositor_comments
;
The following automatic conversions were performed:
'_symmetry_cell_setting' value 'Monoclinic ' changed to 'monoclinic'
according to '/home/saulius/struct/CIF-dictionaries/cif_core.dic'
dictionary named 'cif_core.dic' version 2.4.1 from 2010-06-29.

Automatic conversion script
Id: cif_fix_enum 1527 2010-12-29 10:47:43Z saulius 
;
_cod_original_sg_symbol_H-M 'P 21'
_cod_original_formula_sum ' C23 H33 N1 O8 '
_cod_database_code 4021862

loop_
_symmetry_equiv_pos_as_xyz
x,y,z
-x,y+1/2,-z

loop_
_atom_site_label
_atom_site_fract_x
_atom_site_fract_y
_atom_site_fract_z
_atom_site_U_iso_or_equiv
_atom_site_occupancy
_atom_site_adp_type
N1 0.4587(2) 0.0827(2) 0.28674(12) 0.0303 1.0000 Uani
C1 0.5811(3) 0.0520(3) 0.22019(15) 0.0304 1.0000 Uani
C2 0.4466(3) -0.0089(3) 0.15498(16) 0.0356 1.0000 Uani
C3 0.2827(3) -0.0205(3) 0.18200(17) 0.0380 1.0000 Uani
C4 0.2755(3) 0.0263(3) 0.27014(17) 0.0375 1.0000 Uani
C5 0.5083(3) 0.1236(3) 0.36619(15) 0.0321 1.0000 Uani
O1 0.4017(2) 0.1274(2) 0.42048(11) 0.0420 1.0000 Uani
O2 0.6841(2) 0.1611(2) 0.37336(11) 0.0362 1.0000 Uani
C6 0.7690(4) 0.2093(3) 0.45430(16) 0.0371 1.0000 Uani
C7 0.9591(4) 0.2475(4) 0.43061(19) 0.0555 1.0000 Uani
C8 0.6684(5) 0.3288(3) 0.4832(2) 0.0583 1.0000 Uani
C9 0.7759(4) 0.0986(3) 0.51688(18) 0.0501 1.0000 Uani
C10 0.6775(3) 0.1732(3) 0.18824(16) 0.0320 1.0000 Uani
O3 0.5473(2) 0.25917(18) 0.1431(1) 0.0322 1.0000 Uani
C11 0.5477(3) 0.3845(3) 0.16554(15) 0.0308 1.0000 Uani
O4 0.6471(3) 0.4334(2) 0.22018(13) 0.0503 1.0000 Uani
C12 0.4042(3) 0.4647(3) 0.11597(15) 0.0304 1.0000 Uani
C13 0.4547(4) 0.6053(3) 0.09342(19) 0.0399 1.0000 Uani
C14 0.2654(4) 0.6637(3) 0.06415(19) 0.0420 1.0000 Uani
C15 0.1317(3) 0.5470(3) 0.07560(17) 0.0352 1.0000 Uani
C16 0.2178(3) 0.4781(3) 0.15533(16) 0.0359 1.0000 Uani
C17 -0.0694(4) 0.5804(4) 0.0699(2) 0.0534 1.0000 Uani
C18 0.2267(5) 0.5630(4) 0.2349(2) 0.0570 1.0000 Uani
C19 0.1316(4) 0.3459(3) 0.17341(19) 0.0467 1.0000 Uani
C20 0.1849(3) 0.4503(3) 0.01061(16) 0.0347 1.0000 Uani
O5 0.1088(3) 0.4189(2) -0.05530(12) 0.0472 1.0000 Uani
O6 0.3523(2) 0.40056(18) 0.0363(1) 0.0317 1.0000 Uani
C21 0.7373(3) -0.0423(3) 0.24772(16) 0.0336 1.0000 Uani
O7 0.6613(2) -0.1521(2) 0.29026(11) 0.0374 1.0000 Uani
C22 0.7858(4) -0.2314(3) 0.32992(16) 0.0376 1.0000 Uani
O8 0.9467(3) -0.2135(3) 0.32872(17) 0.0670 1.0000 Uani
C23 0.6982(5) -0.3429(3) 0.37246(19) 0.0476 1.0000 Uani
H21 0.4790 -0.0369 0.0981 0.0423 1.0000 Uiso
H31 0.1751 -0.0565 0.1476 0.0449 1.0000 Uiso
H41 0.2542 -0.0482 0.3090 0.0447 1.0000 Uiso
H42 0.1784 0.0942 0.2748 0.0447 1.0000 Uiso
H71 1.0317 0.2823 0.4810 0.0662 1.0000 Uiso
H72 1.0216 0.1685 0.4090 0.0662 1.0000 Uiso
H73 0.9487 0.3168 0.3863 0.0662 1.0000 Uiso
H81 0.7274 0.3600 0.5378 0.0704 1.0000 Uiso
H82 0.6731 0.4003 0.4406 0.0704 1.0000 Uiso
H83 0.5383 0.3052 0.4903 0.0704 1.0000 Uiso
H91 0.8331 0.1306 0.5716 0.0594 1.0000 Uiso
H92 0.8500 0.0246 0.4961 0.0594 1.0000 Uiso
H93 0.6491 0.0671 0.5244 0.0594 1.0000 Uiso
H101 0.7381 0.2219 0.2368 0.0381 1.0000 Uiso
H102 0.7717 0.1446 0.1500 0.0381 1.0000 Uiso
H131 0.5114 0.6535 0.1431 0.0474 1.0000 Uiso
H132 0.5398 0.6069 0.0475 0.0474 1.0000 Uiso
H141 0.2351 0.7403 0.0996 0.0501 1.0000 Uiso
H142 0.2621 0.6917 0.0043 0.0501 1.0000 Uiso
H171 -0.1419 0.4988 0.0781 0.0642 1.0000 Uiso
H172 -0.0941 0.6458 0.1142 0.0642 1.0000 Uiso
H173 -0.1052 0.6185 0.0136 0.0642 1.0000 Uiso
H181 0.1029 0.5675 0.2569 0.0687 1.0000 Uiso
H182 0.2683 0.6536 0.2214 0.0687 1.0000 Uiso
H183 0.3148 0.5230 0.2781 0.0687 1.0000 Uiso
H191 0.0126 0.3605 0.1986 0.0565 1.0000 Uiso
H192 0.2154 0.2952 0.2134 0.0565 1.0000 Uiso
H193 0.1103 0.2954 0.1201 0.0565 1.0000 Uiso
H211 0.8289 0.0041 0.2864 0.0405 1.0000 Uiso
H212 0.7978 -0.0742 0.1976 0.0405 1.0000 Uiso
H231 0.5625 -0.3349 0.3639 0.0569 1.0000 Uiso
H232 0.7358 -0.3407 0.4337 0.0569 1.0000 Uiso
H233 0.7379 -0.4280 0.3483 0.0569 1.0000 Uiso

loop_
_atom_site_aniso_label
_atom_site_aniso_U_11
_atom_site_aniso_U_22
_atom_site_aniso_U_33
_atom_site_aniso_U_23
_atom_site_aniso_U_13
_atom_site_aniso_U_12
N1 0.0223(9) 0.0386(12) 0.030(1) -0.0022(9) -0.0001(7) -0.0016(9)
C1 0.0232(11) 0.0386(14) 0.0290(12) 0.001(1) -0.0002(9) 0.003(1)
C2 0.0340(12) 0.0364(14) 0.0353(13) -0.0014(11) -0.005(1) 0.0032(11)
C3 0.0317(12) 0.0366(15) 0.0439(15) -0.0043(12) -0.009(1) -0.0006(11)
C4 0.0254(12) 0.0430(16) 0.0433(15) -0.0003(12) -0.003(1) -0.0050(11)
C5 0.0271(11) 0.0375(14) 0.0310(12) 0.0036(11) -0.0021(9) -0.001(1)
O1 0.0333(9) 0.0601(13) 0.0335(9) 0.0012(9) 0.0078(7) -0.0039(9)
O2 0.0261(8) 0.0546(12) 0.0274(8) -0.0024(8) -0.0025(6) -0.0044(8)
C6 0.0340(13) 0.0435(15) 0.0327(13) -0.0056(12) -0.006(1) -0.0061(11)
C7 0.0392(15) 0.079(2) 0.0473(17) -0.0108(18) -0.0037(12) -0.0162(16)
C8 0.066(2) 0.0401(18) 0.070(2) -0.0107(17) 0.0137(17) -0.0074(16)
C9 0.0546(17) 0.057(2) 0.0374(15) 0.0060(14) -0.0077(12) -0.0012(16)
C10 0.0265(11) 0.0364(14) 0.0324(12) 0.0062(11) -0.0029(9) 0.005(1)
O3 0.0306(9) 0.033(1) 0.0321(9) 0.0024(8) -0.0054(7) 0.0036(7)
C11 0.0282(12) 0.0344(14) 0.0296(12) -0.003(1) 0.0015(9) 0.001(1)
O4 0.0472(12) 0.0498(13) 0.0506(12) -0.013(1) -0.0194(9) 0.007(1)
C12 0.0279(11) 0.0317(13) 0.0310(12) -0.0018(11) -0.0014(9) 0.002(1)
C13 0.0319(13) 0.0340(15) 0.0526(16) 0.0032(13) -0.0042(11) -0.0038(11)
C14 0.0358(13) 0.0313(14) 0.0583(17) 0.0015(13) -0.0013(12) 0.0018(12)
C15 0.0266(11) 0.0344(14) 0.0446(14) 0.0042(12) 0.002(1) 0.005(1)
C16 0.0301(12) 0.0425(15) 0.0356(13) 0.0005(12) 0.007(1) 0.0049(11)
C17 0.0305(13) 0.057(2) 0.073(2) 0.0156(18) 0.0052(13) 0.0135(14)
C18 0.0586(19) 0.070(2) 0.0432(17) -0.0138(17) 0.0088(14) 0.0194(18)
C19 0.0318(13) 0.0546(18) 0.0548(17) 0.0179(16) 0.0104(12) 0.0020(13)
C20 0.0288(12) 0.0351(14) 0.0396(14) 0.0069(12) -0.002(1) -0.0009(11)
O5 0.0463(11) 0.0535(13) 0.039(1) 0.003(1) -0.0149(8) 0.002(1)
O6 0.0294(8) 0.037(1) 0.0279(8) 0.0008(8) -0.0025(6) 0.0047(7)
C21 0.0289(12) 0.0352(14) 0.0371(13) 0.0111(12) 0.0047(9) 0.003(1)
O7 0.0307(9) 0.038(1) 0.043(1) 0.0110(9) -0.0016(7) 0.0004(8)
C22 0.0423(15) 0.0373(14) 0.0323(13) 0.0041(12) -0.003(1) 0.0059(12)
O8 0.0382(12) 0.0690(17) 0.0926(18) 0.0364(14) -0.0023(11) 0.0105(11)
C23 0.0659(19) 0.0366(16) 0.0397(15) 0.0081(13) -0.0007(13) -0.0022(14)

loop_
_atom_type_symbol
_atom_type_scat_dispersion_real
_atom_type_scat_dispersion_imag
_atom_type_scat_Cromer_Mann_a1
_atom_type_scat_Cromer_Mann_b1
_atom_type_scat_Cromer_Mann_a2
_atom_type_scat_Cromer_Mann_b2
_atom_type_scat_Cromer_Mann_a3
_atom_type_scat_Cromer_Mann_b3
_atom_type_scat_Cromer_Mann_a4
_atom_type_scat_Cromer_Mann_b4
_atom_type_scat_Cromer_Mann_c
_atom_type_scat_source
'C   ' 0.0020 0.0020 2.3100 20.8439 1.0200 10.2075 1.5886 0.5687 0.8650 51.6512 0.2156 International_Tables_Vol_IV_Table_2.2B
'H   ' 0.0000 0.0000 0.4930 10.5109 0.3229 26.1257 0.1402 3.1424 0.0408 57.7997 0.0030 International_Tables_Vol_IV_Table_2.2B
'N   ' 0.0040 0.0030 12.2126 0.0057 3.1322 9.8933 2.0125 28.9975 1.1663 0.5826 -11.5290 International_Tables_Vol_IV_Table_2.2B
'O   ' 0.0080 0.0060 3.0485 13.2771 2.2868 5.7011 1.5463 0.3239 0.8670 32.9089 0.2508 International_Tables_Vol_IV_Table_2.2B

loop_
_geom_angle_atom_site_label_1
_geom_angle_atom_site_label_2
_geom_angle_atom_site_label_3
_geom_angle
_geom_angle_publ_flag
C1 N1 C4 112.6(2) yes
C1 N1 C5 127.15(19) yes
C4 N1 C5 117.8(2) yes
N1 C1 C2 100.62(18) yes
N1 C1 C10 113.1(2) yes
C2 C1 C10 113.1(2) yes
N1 C1 C21 113.90(19) yes
C2 C1 C21 112.2(2) yes
C10 C1 C21 104.21(19) yes
C1 C2 C3 112.1(2) yes
C1 C2 H21 124.0 no
C3 C2 H21 124.0 no
C2 C3 C4 112.2(2) yes
C2 C3 H31 123.9 no
C4 C3 H31 123.9 no
N1 C4 C3 101.6(2) yes
N1 C4 H41 111.4 no
C3 C4 H41 111.4 no
N1 C4 H42 111.4 no
C3 C4 H42 111.4 no
H41 C4 H42 109.5 no
N1 C5 O1 122.5(2) yes
N1 C5 O2 110.9(2) yes
O1 C5 O2 126.6(2) yes
C5 O2 C6 120.64(19) yes
O2 C6 C7 101.6(2) yes
O2 C6 C8 110.5(2) yes
C7 C6 C8 110.3(3) yes
O2 C6 C9 109.1(2) yes
C7 C6 C9 111.7(3) yes
C8 C6 C9 113.0(3) yes
C6 C7 H71 109.5 no
C6 C7 H72 109.5 no
H71 C7 H72 109.5 no
C6 C7 H73 109.5 no
H71 C7 H73 109.5 no
H72 C7 H73 109.5 no
C6 C8 H81 109.5 no
C6 C8 H82 109.5 no
H81 C8 H82 109.5 no
C6 C8 H83 109.5 no
H81 C8 H83 109.5 no
H82 C8 H83 109.5 no
C6 C9 H91 109.5 no
C6 C9 H92 109.5 no
H91 C9 H92 109.5 no
C6 C9 H93 109.5 no
H91 C9 H93 109.5 no
H92 C9 H93 109.5 no
C1 C10 O3 110.43(19) yes
C1 C10 H101 109.2 no
O3 C10 H101 109.2 no
C1 C10 H102 109.2 no
O3 C10 H102 109.2 no
H101 C10 H102 109.5 no
C10 O3 C11 117.18(19) yes
O3 C11 O4 125.7(2) yes
O3 C11 C12 112.9(2) yes
O4 C11 C12 121.4(2) yes
C11 C12 C13 117.2(2) yes
C11 C12 C16 115.8(2) yes
C13 C12 C16 104.5(2) yes
C11 C12 O6 110.3(2) yes
C13 C12 O6 105.3(2) yes
C16 C12 O6 102.28(18) yes
C12 C13 C14 101.7(2) yes
C12 C13 H131 111.4 no
C14 C13 H131 111.4 no
C12 C13 H132 111.4 no
C14 C13 H132 111.4 no
H131 C13 H132 109.5 no
C13 C14 C15 103.3(2) yes
C13 C14 H141 111.0 no
C15 C14 H141 111.0 no
C13 C14 H142 111.0 no
C15 C14 H142 111.0 no
H141 C14 H142 109.5 no
C14 C15 C16 102.6(2) yes
C14 C15 C17 116.3(2) yes
C16 C15 C17 119.3(2) yes
C14 C15 C20 102.6(2) yes
C16 C15 C20 99.5(2) yes
C17 C15 C20 114.0(2) yes
C12 C16 C15 91.34(19) yes
C12 C16 C18 113.6(2) yes
C15 C16 C18 114.8(2) yes
C12 C16 C19 113.0(2) yes
C15 C16 C19 113.9(2) yes
C18 C16 C19 109.3(2) yes
C15 C17 H171 109.5 no
C15 C17 H172 109.5 no
H171 C17 H172 109.5 no
C15 C17 H173 109.5 no
H171 C17 H173 109.5 no
H172 C17 H173 109.5 no
C16 C18 H181 109.5 no
C16 C18 H182 109.5 no
H181 C18 H182 109.5 no
C16 C18 H183 109.5 no
H181 C18 H183 109.5 no
H182 C18 H183 109.5 no
C16 C19 H191 109.5 no
C16 C19 H192 109.5 no
H191 C19 H192 109.5 no
C16 C19 H193 109.5 no
H191 C19 H193 109.5 no
H192 C19 H193 109.5 no
C15 C20 O5 131.0(2) yes
C15 C20 O6 107.9(2) yes
O5 C20 O6 121.1(3) yes
C12 O6 C20 105.67(18) yes
C1 C21 O7 108.25(18) yes
C1 C21 H211 109.8 no
O7 C21 H211 109.8 no
C1 C21 H212 109.8 no
O7 C21 H212 109.8 no
H211 C21 H212 109.5 no
C21 O7 C22 114.5(2) yes
O7 C22 O8 122.7(3) yes
O7 C22 C23 111.8(2) yes
O8 C22 C23 125.5(3) yes
C22 C23 H231 109.5 no
C22 C23 H232 109.5 no
H231 C23 H232 109.5 no
C22 C23 H233 109.5 no
H231 C23 H233 109.5 no
H232 C23 H233 109.5 no

loop_
_geom_bond_atom_site_label_1
_geom_bond_atom_site_label_2
_geom_bond_distance
_geom_bond_publ_flag
N1 C1 1.477(3) yes
N1 C4 1.470(3) yes
N1 C5 1.364(3) yes
C1 C2 1.517(3) yes
C1 C10 1.529(4) yes
C1 C21 1.536(3) yes
C2 C3 1.314(4) yes
C2 H21 1.000 no
C3 C4 1.496(4) yes
C3 H31 1.000 no
C4 H41 1.000 no
C4 H42 1.000 no
C5 O1 1.213(3) yes
C5 O2 1.344(3) yes
O2 C6 1.482(3) yes
C6 C7 1.524(4) yes
C6 C8 1.514(5) yes
C6 C9 1.507(4) yes
C7 H71 1.000 no
C7 H72 1.000 no
C7 H73 1.000 no
C8 H81 1.000 no
C8 H82 1.000 no
C8 H83 1.000 no
C9 H91 1.000 no
C9 H92 1.000 no
C9 H93 1.000 no
C10 O3 1.451(3) yes
C10 H101 1.000 no
C10 H102 1.000 no
O3 C11 1.326(3) yes
C11 O4 1.206(3) yes
C11 C12 1.512(3) yes
C12 C13 1.528(4) yes
C12 C16 1.555(3) yes
C12 O6 1.460(3) yes
C13 C14 1.553(4) yes
C13 H131 1.000 no
C13 H132 1.000 no
C14 C15 1.560(4) yes
C14 H141 1.000 no
C14 H142 1.000 no
C15 C16 1.552(4) yes
C15 C17 1.512(4) yes
C15 C20 1.505(4) yes
C16 C18 1.538(4) yes
C16 C19 1.523(4) yes
C17 H171 1.000 no
C17 H172 1.000 no
C17 H173 1.000 no
C18 H181 1.000 no
C18 H182 1.000 no
C18 H183 1.000 no
C19 H191 1.000 no
C19 H192 1.000 no
C19 H193 1.000 no
C20 O5 1.202(3) yes
C20 O6 1.366(3) yes
C21 O7 1.442(3) yes
C21 H211 1.000 no
C21 H212 1.000 no
O7 C22 1.344(3) yes
C22 O8 1.197(3) yes
C22 C23 1.494(4) yes
C23 H231 1.000 no
C23 H232 1.000 no
C23 H233 1.000 no

loop_
_cod_related_entry_id
_cod_related_entry_database
_cod_related_entry_code
1 ChemSpider 10024970
